data_7227922
loop_
_publ_author_name
'Kotelnikova, Elena N.'
'Isakov, Anton I.'
'Lorenz, Heike'

_publ_section_title
;
 Non-equimolar discrete compounds in binary chiral systems of organic
 substances
;
_journal_issue 14
_journal_name_full CrystEngComm
_journal_page_first 1851
_journal_paper_doi 10.1039/C6CE02209J
_journal_volume 19
_journal_year 2017
_chemical_formula_moiety 'C4 H6 O5'
_chemical_formula_sum 'C4 H6 O5'
_chemical_formula_weight 134.09
_space_group_crystal_system triclinic
_space_group_IT_number 1
_space_group_name_Hall 'P 1'
_space_group_name_H-M_alt 'P 1'
_symmetry_space_group_name_Hall 'P 1'
_symmetry_space_group_name_H-M 'P 1'
_atom_sites_solution_hydrogens mixed
_atom_sites_solution_primary iterative
_audit_creation_date 2016-08-31
_audit_creation_method
;
Olex2 1.2
(compiled 2016.02.19 svn.r3266 for OlexSys, GUI svn.r5155)
;
_audit_update_record
;
2016-09-01 deposited with the CCDC.
2017-02-24 downloaded from the CCDC.
;
_cell_angle_alpha 107.086(8)
_cell_angle_beta 95.382(9)
_cell_angle_gamma 93.503(9)
_cell_formula_units_Z 4
_cell_length_a 4.8168(6)
_cell_length_b 10.4707(10)
_cell_length_c 11.0951(9)
_cell_measurement_reflns_used 3436
_cell_measurement_temperature 100(2)
_cell_measurement_theta_max 74.2650
_cell_measurement_theta_min 4.1240
_cell_volume 530.21(10)
_computing_cell_refinement
;
CrysAlisPro, Agilent Technologies,
Version 1.171.37.35 (release 13-08-2014 CrysAlis171 .NET)
(compiled Aug 13 2014,18:06:01)
;
_computing_data_collection
;
CrysAlisPro, Agilent Technologies,
Version 1.171.37.35 (release 13-08-2014 CrysAlis171 .NET)
(compiled Aug 13 2014,18:06:01)
;
_computing_data_reduction
;
CrysAlisPro, Agilent Technologies,
Version 1.171.37.35 (release 13-08-2014 CrysAlis171 .NET)
(compiled Aug 13 2014,18:06:01)
;
_computing_molecular_graphics 'Olex2 (Dolomanov et al., 2009)'
_computing_publication_material 'Olex2 (Dolomanov et al., 2009)'
_computing_structure_refinement 'ShelXL (Sheldrick, 2015)'
_computing_structure_solution
;
Superflip (Palatinus & Chapuis, 2007;Palatinus & van der Lee, 2008;
Palatinus et al., 2012)
;
_diffrn_ambient_environment N~2~
_diffrn_ambient_temperature 100(2)
_diffrn_detector 'CCD plate'
_diffrn_detector_area_resol_mean 10.3829
_diffrn_detector_type Atlas
_diffrn_measured_fraction_theta_full 0.996
_diffrn_measured_fraction_theta_max 0.999
_diffrn_measurement_details
;
#__ type_ start__ end____ width___ exp.time_
  1 omega    0.00   25.00   1.0000    4.0000
omega____ theta____ kappa____ phi______ frames
    -       38.0000   91.0000 -121.8032 25

#__ type_ start__ end____ width___ exp.time_
  2 omega  -37.00   -8.00   1.0000    4.0000
omega____ theta____ kappa____ phi______ frames
    -      -40.8729  -77.0000  120.0000 29

#__ type_ start__ end____ width___ exp.time_
  3 omega -104.00  -62.00   1.0000    4.0000
omega____ theta____ kappa____ phi______ frames
    -      -40.8729  -77.0000  120.0000 42

#__ type_ start__ end____ width___ exp.time_
  4 omega -115.00  -35.00   1.0000    4.0000
omega____ theta____ kappa____ phi______ frames
    -      -40.8729 -178.0000 -180.0000 80

#__ type_ start__ end____ width___ exp.time_
  5 omega  -64.00   30.00   1.0000    4.0000
omega____ theta____ kappa____ phi______ frames
    -      -40.8729   57.0000 -150.0000 94

#__ type_ start__ end____ width___ exp.time_
  6 omega  -44.00  -17.00   1.0000    4.0000
omega____ theta____ kappa____ phi______ frames
    -      -40.8729  -57.0000 -120.0000 27

#__ type_ start__ end____ width___ exp.time_
  7 omega -112.00  -67.00   1.0000    4.0000
omega____ theta____ kappa____ phi______ frames
    -      -40.8729  -57.0000 -120.0000 45

#__ type_ start__ end____ width___ exp.time_
  8 omega   62.00  130.00   1.0000    4.0000
omega____ theta____ kappa____ phi______ frames
    -       40.8729  178.0000 -180.0000 68

#__ type_ start__ end____ width___ exp.time_
  9 omega   16.00   41.00   1.0000    4.0000
omega____ theta____ kappa____ phi______ frames
    -       50.0000   82.0000  -87.2864 25

#__ type_ start__ end____ width___ exp.time_
 10 omega   17.00   42.00   1.0000    4.0000
omega____ theta____ kappa____ phi______ frames
    -       50.0000   82.0000  -29.3101 25

#__ type_ start__ end____ width___ exp.time_
 11 omega   21.00   46.00   1.0000    4.0000
omega____ theta____ kappa____ phi______ frames
    -       54.0000   79.0000  166.3928 25

#__ type_ start__ end____ width___ exp.time_
 12 omega   21.00   46.00   1.0000    4.0000
omega____ theta____ kappa____ phi______ frames
    -       54.0000   79.0000 -133.5242 25

#__ type_ start__ end____ width___ exp.time_
 13 omega   25.00   51.00   1.0000    4.0000
omega____ theta____ kappa____ phi______ frames
    -       58.0000   77.0000   25.4835 26

#__ type_ start__ end____ width___ exp.time_
 14 omega   28.00   69.00   1.0000    4.0000
omega____ theta____ kappa____ phi______ frames
    -       58.0000   75.0000   69.9642 41

#__ type_ start__ end____ width___ exp.time_
 15 omega   28.00   55.00   1.0000    4.0000
omega____ theta____ kappa____ phi______ frames
    -       58.0000   72.0000  127.3433 27

#__ type_ start__ end____ width___ exp.time_
 16 omega   85.00  113.00   1.0000    4.0000
omega____ theta____ kappa____ phi______ frames
    -       66.0000   70.0000  -75.2267 28

#__ type_ start__ end____ width___ exp.time_
 17 omega   37.00   70.00   1.0000    4.0000
omega____ theta____ kappa____ phi______ frames
    -       66.0000   70.0000  -75.2267 33

#__ type_ start__ end____ width___ exp.time_
 18 omega   38.00   94.00   1.0000    4.0000
omega____ theta____ kappa____ phi______ frames
    -       66.0000   75.0000  -35.4151 56

#__ type_ start__ end____ width___ exp.time_
 19 omega   34.00   81.00   1.0000    4.0000
omega____ theta____ kappa____ phi______ frames
    -       66.0000   76.0000  172.0626 47

#__ type_ start__ end____ width___ exp.time_
 20 omega  106.00  142.00   1.0000    4.0000
omega____ theta____ kappa____ phi______ frames
    -       66.0000   76.0000 -139.3734 36

#__ type_ start__ end____ width___ exp.time_
 21 omega   87.00  139.00   1.0000    4.0000
omega____ theta____ kappa____ phi______ frames
    -       66.0000   76.0000  172.0626 52

#__ type_ start__ end____ width___ exp.time_
 22 omega   34.00   65.00   1.0000    4.0000
omega____ theta____ kappa____ phi______ frames
    -       66.0000   76.0000 -139.3734 31

#__ type_ start__ end____ width___ exp.time_
 23 omega   38.00   72.00   1.0000    4.0000
omega____ theta____ kappa____ phi______ frames
    -       70.0000   75.0000   13.8555 34

#__ type_ start__ end____ width___ exp.time_
 24 omega   48.00   75.00   1.0000    8.0000
omega____ theta____ kappa____ phi______ frames
    -       78.0000   69.0000 -122.7508 27

#__ type_ start__ end____ width___ exp.time_
 25 omega   51.00   91.00   1.0000    8.0000
omega____ theta____ kappa____ phi______ frames
    -       82.0000   72.0000   57.6747 40

#__ type_ start__ end____ width___ exp.time_
 26 omega   58.00   83.00   1.0000    8.0000
omega____ theta____ kappa____ phi______ frames
    -       86.0000   63.0000  -92.1762 25

#__ type_ start__ end____ width___ exp.time_
 27 omega   58.00  152.00   1.0000    8.0000
omega____ theta____ kappa____ phi______ frames
    -       86.0000   64.0000  103.2045 94

#__ type_ start__ end____ width___ exp.time_
 28 omega  127.00  162.00   1.0000    8.0000
omega____ theta____ kappa____ phi______ frames
    -      112.0000   61.0000 -150.0000 35

#__ type_ start__ end____ width___ exp.time_
 29 omega   85.00  112.00   1.0000    8.0000
omega____ theta____ kappa____ phi______ frames
    -      112.0000   61.0000  -30.0000 27

#__ type_ start__ end____ width___ exp.time_
 30 omega   84.00  114.00   1.0000    8.0000
omega____ theta____ kappa____ phi______ frames
    -      112.0000   61.0000 -150.0000 30

#__ type_ start__ end____ width___ exp.time_
 31 omega  112.00  176.00   1.0000    8.0000
omega____ theta____ kappa____ phi______ frames
    -      112.0000   77.0000   90.0000 64

#__ type_ start__ end____ width___ exp.time_
 32 omega   82.00  109.00   1.0000    8.0000
omega____ theta____ kappa____ phi______ frames
    -      112.0000   77.0000  150.0000 27

#__ type_ start__ end____ width___ exp.time_
 33 omega   79.00  110.00   1.0000    8.0000
omega____ theta____ kappa____ phi______ frames
    -      112.0000   77.0000   90.0000 31

#__ type_ start__ end____ width___ exp.time_
 34 omega   79.00  106.00   1.0000    8.0000
omega____ theta____ kappa____ phi______ frames
    -      112.0000   77.0000  120.0000 27

#__ type_ start__ end____ width___ exp.time_
 35 omega   85.00  110.00   1.0000    8.0000
omega____ theta____ kappa____ phi______ frames
    -      112.0000   61.0000   90.0000 25

#__ type_ start__ end____ width___ exp.time_
 36 omega   79.00  106.00   1.0000    8.0000
omega____ theta____ kappa____ phi______ frames
    -      112.0000   77.0000  -90.0000 27

#__ type_ start__ end____ width___ exp.time_
 37 omega   84.00  176.00   1.0000    8.0000
omega____ theta____ kappa____ phi______ frames
    -      112.0000   61.0000    0.0000 92

#__ type_ start__ end____ width___ exp.time_
 38 omega   84.00  109.00   1.0000    8.0000
omega____ theta____ kappa____ phi______ frames
    -      112.0000  -95.0000  150.0000 25

#__ type_ start__ end____ width___ exp.time_
 39 omega   48.00   76.00   1.0000    8.0000
omega____ theta____ kappa____ phi______ frames
    -      112.0000  -95.0000  150.0000 28

#__ type_ start__ end____ width___ exp.time_
 40 omega  123.00  171.00   1.0000    8.0000
omega____ theta____ kappa____ phi______ frames
    -      112.0000   61.0000  120.0000 48

#__ type_ start__ end____ width___ exp.time_
 41 omega  107.00  145.00   1.0000    8.0000
omega____ theta____ kappa____ phi______ frames
    -      112.0000  -77.0000 -120.0000 38

#__ type_ start__ end____ width___ exp.time_
 42 omega   41.00   75.00   1.0000    8.0000
omega____ theta____ kappa____ phi______ frames
    -      112.0000  -77.0000 -120.0000 34

#__ type_ start__ end____ width___ exp.time_
 43 omega   84.00  120.00   1.0000    8.0000
omega____ theta____ kappa____ phi______ frames
    -      112.0000 -125.0000   30.0000 36

#__ type_ start__ end____ width___ exp.time_
 44 omega  140.00  178.00   1.0000    8.0000
omega____ theta____ kappa____ phi______ frames
    -      112.0000   77.0000  -60.0000 38

#__ type_ start__ end____ width___ exp.time_
 45 omega   83.00  166.00   1.0000    8.0000
omega____ theta____ kappa____ phi______ frames
    -      112.0000   61.0000  -60.0000 83

#__ type_ start__ end____ width___ exp.time_
 46 omega   86.00  113.00   1.0000    8.0000
omega____ theta____ kappa____ phi______ frames
    -      112.0000   61.0000  120.0000 27

#__ type_ start__ end____ width___ exp.time_
 47 omega   83.00  177.00   1.0000    8.0000
omega____ theta____ kappa____ phi______ frames
    -      112.0000   61.0000 -180.0000 94

#__ type_ start__ end____ width___ exp.time_
 48 omega   79.00  106.00   1.0000    8.0000
omega____ theta____ kappa____ phi______ frames
    -      112.0000   77.0000  -60.0000 27

#__ type_ start__ end____ width___ exp.time_
 49 omega  112.00  174.00   1.0000    8.0000
omega____ theta____ kappa____ phi______ frames
    -      112.0000   77.0000   30.0000 62

#__ type_ start__ end____ width___ exp.time_
 50 omega   80.00  107.00   1.0000    8.0000
omega____ theta____ kappa____ phi______ frames
    -      112.0000   77.0000   30.0000 27

#__ type_ start__ end____ width___ exp.time_
 51 omega   75.00  109.00   1.0000    8.0000
omega____ theta____ kappa____ phi______ frames
    -      112.0000  -95.0000  120.0000 34

#__ type_ start__ end____ width___ exp.time_
 52 omega   81.00  108.00   1.0000    8.0000
omega____ theta____ kappa____ phi______ frames
    -      112.0000   77.0000 -150.0000 27

#__ type_ start__ end____ width___ exp.time_
 53 omega  119.00  144.00   1.0000    8.0000
omega____ theta____ kappa____ phi______ frames
    -      112.0000  -77.0000   60.0000 25

#__ type_ start__ end____ width___ exp.time_
 54 omega  119.00  144.00   1.0000    8.0000
omega____ theta____ kappa____ phi______ frames
    -      112.0000   77.0000  120.0000 25

#__ type_ start__ end____ width___ exp.time_
 55 omega   42.00   81.00   1.0000    8.0000
omega____ theta____ kappa____ phi______ frames
    -      112.0000  -77.0000   60.0000 39

#__ type_ start__ end____ width___ exp.time_
 56 omega   31.00   69.00   1.0000    8.0000
omega____ theta____ kappa____ phi______ frames
    -      112.0000  -95.0000  120.0000 38

#__ type_ start__ end____ width___ exp.time_
 57 omega   31.00  109.00   1.0000    8.0000
omega____ theta____ kappa____ phi______ frames
    -      112.0000  -95.0000   30.0000 78

#__ type_ start__ end____ width___ exp.time_
 58 omega   50.00   91.00   1.0000    8.0000
omega____ theta____ kappa____ phi______ frames
    -      112.0000  -30.0000 -150.0000 41

#__ type_ start__ end____ width___ exp.time_
 59 omega   86.00  131.00   1.0000    8.0000
omega____ theta____ kappa____ phi______ frames
    -      112.0000   61.0000   30.0000 45

#__ type_ start__ end____ width___ exp.time_
 60 omega   82.00  109.00   1.0000    8.0000
omega____ theta____ kappa____ phi______ frames
    -      112.0000   77.0000 -180.0000 27

#__ type_ start__ end____ width___ exp.time_
 61 omega   83.00  110.00   1.0000    8.0000
omega____ theta____ kappa____ phi______ frames
    -      112.0000   77.0000   60.0000 27

#__ type_ start__ end____ width___ exp.time_
 62 omega  132.00  157.00   1.0000    8.0000
omega____ theta____ kappa____ phi______ frames
    -      112.0000   77.0000   60.0000 25

#__ type_ start__ end____ width___ exp.time_
 63 omega  121.00  159.00   1.0000    8.0000
omega____ theta____ kappa____ phi______ frames
    -      112.0000   61.0000 -120.0000 38

#__ type_ start__ end____ width___ exp.time_
 64 omega   73.00  108.00   1.0000    8.0000
omega____ theta____ kappa____ phi______ frames
    -      112.0000  -95.0000 -150.0000 35

#__ type_ start__ end____ width___ exp.time_
 65 omega   86.00  113.00   1.0000    8.0000
omega____ theta____ kappa____ phi______ frames
    -      112.0000   61.0000 -120.0000 27

#__ type_ start__ end____ width___ exp.time_
 66 omega   46.00  109.00   1.0000    8.0000
omega____ theta____ kappa____ phi______ frames
    -      112.0000  -95.0000   60.0000 63

#__ type_ start__ end____ width___ exp.time_
 67 omega   86.00  156.00   1.0000    8.0000
omega____ theta____ kappa____ phi______ frames
    -      112.0000   61.0000  150.0000 70

#__ type_ start__ end____ width___ exp.time_
 68 omega   83.00  172.00   1.0000    8.0000
omega____ theta____ kappa____ phi______ frames
    -      112.0000   61.0000  -90.0000 89

#__ type_ start__ end____ width___ exp.time_
 69 omega   94.00  145.00   1.0000    8.0000
omega____ theta____ kappa____ phi______ frames
    -      112.0000  -77.0000 -150.0000 51

#__ type_ start__ end____ width___ exp.time_
 70 omega   36.00   61.00   1.0000    8.0000
omega____ theta____ kappa____ phi______ frames
    -      112.0000  -77.0000 -150.0000 25
;
_diffrn_measurement_device 'four-circle diffractometer'
_diffrn_measurement_device_type 'SuperNova, Dual, Cu at zero, Atlas'
_diffrn_measurement_method '\w scans'
_diffrn_orient_matrix_UB_11 -0.0741320000
_diffrn_orient_matrix_UB_12 -0.1488156000
_diffrn_orient_matrix_UB_13 -0.0764245000
_diffrn_orient_matrix_UB_21 -0.2943225000
_diffrn_orient_matrix_UB_22 0.0062935000
_diffrn_orient_matrix_UB_23 0.0438856000
_diffrn_orient_matrix_UB_31 -0.1094667000
_diffrn_orient_matrix_UB_32 0.0414041000
_diffrn_orient_matrix_UB_33 -0.1167376000
_diffrn_radiation_monochromator mirror
_diffrn_radiation_probe x-ray
_diffrn_radiation_type CuK\a
_diffrn_radiation_wavelength 1.54184
_diffrn_reflns_av_R_equivalents 0.0449
_diffrn_reflns_av_unetI/netI 0.0402
_diffrn_reflns_Laue_measured_fraction_full 0.996
_diffrn_reflns_Laue_measured_fraction_max 0.999
_diffrn_reflns_limit_h_max 5
_diffrn_reflns_limit_h_min -5
_diffrn_reflns_limit_k_max 12
_diffrn_reflns_limit_k_min -12
_diffrn_reflns_limit_l_max 12
_diffrn_reflns_limit_l_min -13
_diffrn_reflns_number 8577
_diffrn_reflns_point_group_measured_fraction_full 0.936
_diffrn_reflns_point_group_measured_fraction_max 0.939
_diffrn_reflns_theta_full 67.684
_diffrn_reflns_theta_max 67.490
_diffrn_reflns_theta_min 4.197
_diffrn_source 'sealed X-ray tube'
_diffrn_source_type 'SuperNova (Cu) X-ray Source'
_exptl_absorpt_coefficient_mu 1.421
_exptl_absorpt_correction_T_max 1.00000
_exptl_absorpt_correction_T_min 0.51307
_exptl_absorpt_correction_type multi-scan
_exptl_absorpt_process_details
;
CrysAlisPro, Agilent Technologies,
Version 1.171.37.35 (release 13-08-2014 CrysAlis171 .NET)
(compiled Aug 13 2014,18:06:01)
Empirical absorption correction using spherical harmonics,
 implemented in SCALE3 ABSPACK scaling algorithm.
;
_exptl_crystal_colour colourless
_exptl_crystal_density_diffrn 1.680
_exptl_crystal_description prism
_exptl_crystal_F_000 280
_exptl_crystal_size_max 0.25
_exptl_crystal_size_mid 0.17
_exptl_crystal_size_min 0.09
_refine_diff_density_max 0.841
_refine_diff_density_min -0.342
_refine_diff_density_rms 0.068
_refine_ls_abs_structure_details
;
 Flack x determined using 1390 quotients [(I+)-(I-)]/[(I+)+(I-)]
 (Parsons, Flack and Wagner, Acta Cryst. B69 (2013) 249-259).
;
_refine_ls_abs_structure_Flack -0.1(2)
_refine_ls_extinction_method none
_refine_ls_goodness_of_fit_ref 1.034
_refine_ls_hydrogen_treatment mixed
_refine_ls_matrix_type full
_refine_ls_number_parameters 340
_refine_ls_number_reflns 3585
_refine_ls_number_restraints 4
_refine_ls_restrained_S_all 1.034
_refine_ls_R_factor_all 0.0557
_refine_ls_R_factor_gt 0.0519
_refine_ls_shift/su_max 0.003
_refine_ls_shift/su_mean 0.000
_refine_ls_structure_factor_coef Fsqd
_refine_ls_weighting_details 'w=1/[\s^2^(Fo^2^)+(0.0894P)^2^+0.2562P] where P=(Fo^2^+2Fc^2^)/3'
_refine_ls_weighting_scheme calc
_refine_ls_wR_factor_gt 0.1375
_refine_ls_wR_factor_ref 0.1425
_reflns_Friedel_coverage 0.880
_reflns_Friedel_fraction_full 0.876
_reflns_Friedel_fraction_max 0.879
_reflns_number_gt 3310
_reflns_number_total 3585
_reflns_threshold_expression 'I > 2\s(I)'
_cod_data_source_file c6ce02209j2.cif
_cod_data_source_block S3R
_cod_depositor_comments
;
Adding full bibliography for 7227922--7227923.cif.

2017-11-19
Z value and formula fixed to values more according to usual
chemical conventions.                 miguel
;
_cod_original_formula_sum 'C16 H24 O20'
_cod_original_formula_weight 536.35
_cod_original_formula_moiety '4(C4 H6 O5)'
_cod_original_formula_units_Z 1
_cod_original_cell_volume 530.21(9)
_cod_database_code 7227922
_shelxl_version_number 2014/6
_chemical_oxdiff_formula 'C6 O5'
_shelx_space_group_comment
;
The symmetry employed for this shelxl refinement is uniquely defined
by the following loop, which should always be used as a source of
symmetry information in preference to the above space-group names.
They are only intended as comments.
;
_reflns_odcompleteness_completeness 99.45
_reflns_odcompleteness_iscentric 1
_reflns_odcompleteness_theta 75.12
_olex2_refinement_description
;
1. Fixed Uiso
 At 1.2 times of:
  All C(H) groups, All C(H,H) groups
 At 1.5 times of:
  All O(H) groups
2. Restrained distances
 O2-H2
 0.82 with sigma of 0.02
3.a Ternary CH refined with riding coordinates:
 C8(H8), C9(H9), C10(H10), C16(H16A)
3.b Secondary CH2 refined with riding coordinates:
 C11(H11A,H11B), C12(H12A,H12B), C13(H13A,H13B), C17(H17A,H17B)
3.c Idealised tetrahedral OH refined as rotating group:
 O3(H3), O4(H4), O6(H6), O9(H9A), O11(H11), O12(H12), O14(H14), O16(H16),
 O17(H17), O18(H18), O1A(H1A)
;
_olex2_submission_special_instructions 'No special instructions were received'

loop_
_space_group_symop_operation_xyz
'x, y, z'

loop_
_atom_site_label
_atom_site_type_symbol
_atom_site_fract_x
_atom_site_fract_y
_atom_site_fract_z
_atom_site_U_iso_or_equiv
_atom_site_adp_type
_atom_site_occupancy
_atom_site_site_symmetry_order
_atom_site_calc_flag
_atom_site_refinement_flags_posn
O1 O -0.3096(7) -0.7214(4) -0.8621(4) 0.0239(8) Uani 1 1 d .
O2 O 0.1174(8) -0.3221(4) -0.4535(4) 0.0289(9) Uani 1 1 d D
O3 O 0.2400(8) -0.8749(4) 0.0015(4) 0.0234(8) Uani 1 1 d .
H3 H 0.3644 -0.8211 0.0526 0.035 Uiso 1 1 calc GR
O4 O -0.3589(8) -0.8199(4) -0.1848(4) 0.0265(8) Uani 1 1 d .
H4 H -0.2800 -0.7668 -0.2177 0.040 Uiso 1 1 calc GR
O5 O 0.2952(8) -0.2670(4) -0.6117(4) 0.0273(9) Uani 1 1 d .
O6 O -0.4107(8) -0.5406(4) -0.9227(4) 0.0259(9) Uani 1 1 d .
H6 H -0.5589 -0.5888 -0.9580 0.039 Uiso 1 1 calc GR
O7 O -0.7495(8) -0.8823(4) -0.7259(3) 0.0267(8) Uani 1 1 d .
O8 O 0.1341(7) -0.6913(4) -0.0533(4) 0.0240(8) Uani 1 1 d .
O9 O -0.1749(8) -0.0339(4) -0.8881(4) 0.0333(9) Uani 1 1 d .
H9A H -0.0553 0.0212 -0.8354 0.050 Uiso 1 1 calc GR
O10 O -0.4688(8) -1.1481(4) -0.3076(3) 0.0255(9) Uani 1 1 d .
O11 O -0.8412(8) -0.9516(4) -0.5594(4) 0.0258(9) Uani 1 1 d .
H11 H -0.9745 -0.9983 -0.6108 0.039 Uiso 1 1 calc GR
O12 O -0.2797(8) -0.7361(4) -0.5987(4) 0.0281(8) Uani 1 1 d .
H12 H -0.3513 -0.7567 -0.6746 0.042 Uiso 1 1 calc GR
O13 O -0.1821(8) -0.6081(4) -0.2838(4) 0.0287(9) Uani 1 1 d .
O14 O -0.3757(9) -0.4510(4) -0.3547(4) 0.0328(10) Uani 1 1 d .
H14 H -0.2744 -0.3980 -0.2920 0.049 Uiso 1 1 calc GR
O15 O -0.2686(9) -0.0957(4) -0.7181(4) 0.0313(9) Uani 1 1 d .
O16 O 0.1822(8) -0.5936(4) -0.7331(4) 0.0300(9) Uani 1 1 d .
H16 H 0.1092 -0.6724 -0.7475 0.045 Uiso 1 1 calc GR
O17 O -0.2894(8) -1.0914(4) -0.4655(4) 0.0281(9) Uani 1 1 d .
H17 H -0.4324 -1.1384 -0.5089 0.042 Uiso 1 1 calc GR
O18 O -0.7559(8) -0.2345(4) -0.8555(4) 0.0339(9) Uani 1 1 d .
H18 H -0.7074 -0.2439 -0.7841 0.051 Uiso 1 1 calc GR
O19 O -1.0020(9) -0.2859(4) -1.1867(4) 0.0374(10) Uani 1 1 d .
O1A O -0.7700(9) -0.4352(5) -1.1240(4) 0.0445(12) Uani 1 1 d .
H1A H -0.9004 -0.4897 -1.1700 0.067 Uiso 1 1 calc GR
C2 C -0.3625(11) -0.5737(5) -0.3504(5) 0.0225(11) Uani 1 1 d .
C3 C 0.1165(10) -0.3285(5) -0.5719(5) 0.0215(11) Uani 1 1 d .
C4 C 0.0877(10) -0.8096(5) -0.0610(5) 0.0211(11) Uani 1 1 d .
C5 C -0.2931(11) -1.0861(5) -0.3460(5) 0.0231(12) Uani 1 1 d .
C6 C -0.2603(11) -0.6035(5) -0.8583(5) 0.0209(11) Uani 1 1 d .
C7 C -0.7015(11) -0.8791(5) -0.6147(5) 0.0245(11) Uani 1 1 d .
C8 C -0.0149(11) -0.5160(5) -0.7729(5) 0.0242(12) Uani 1 1 d .
H8 H 0.0789 -0.4625 -0.8215 0.029 Uiso 1 1 calc R
C9 C -0.4626(11) -0.7861(5) -0.5275(5) 0.0251(11) Uani 1 1 d .
H9 H -0.3561 -0.8369 -0.4779 0.030 Uiso 1 1 calc R
C10 C -0.1601(10) -0.8974(5) -0.1468(5) 0.0220(11) Uani 1 1 d .
H10 H -0.2523 -0.9509 -0.0978 0.026 Uiso 1 1 calc R
C11 C -0.0509(11) -0.9956(6) -0.2605(5) 0.0240(12) Uani 1 1 d .
H11A H 0.0485 -0.9450 -0.3087 0.029 Uiso 1 1 calc R
H11B H 0.0832 -1.0505 -0.2301 0.029 Uiso 1 1 calc R
C12 C -0.1211(11) -0.4188(6) -0.6584(5) 0.0254(12) Uani 1 1 d .
H12A H -0.2559 -0.3637 -0.6881 0.030 Uiso 1 1 calc R
H12B H -0.2203 -0.4704 -0.6109 0.030 Uiso 1 1 calc R
C13 C -0.5918(11) -0.6717(5) -0.4356(5) 0.0275(12) Uani 1 1 d .
H13A H -0.7101 -0.6254 -0.4842 0.033 Uiso 1 1 calc R
H13B H -0.7117 -0.7086 -0.3837 0.033 Uiso 1 1 calc R
C14 C -0.3089(12) -0.1082(6) -0.8303(6) 0.0315(13) Uani 1 1 d .
C15 C -0.8157(14) -0.3122(6) -1.1245(6) 0.0338(14) Uani 1 1 d .
C16 C -0.5124(14) -0.2210(7) -0.9171(6) 0.0407(16) Uani 1 1 d .
H16A H -0.4199 -0.3064 -0.9328 0.049 Uiso 1 1 calc R
C17 C -0.6034(13) -0.2024(7) -1.0390(6) 0.0366(15) Uani 1 1 d .
H17A H -0.4371 -0.1971 -1.0841 0.044 Uiso 1 1 calc R
H17B H -0.6859 -0.1155 -1.0238 0.044 Uiso 1 1 calc R
H2 H 0.19(2) -0.257(7) -0.397(7) 0.08(3) Uiso 1 1 d D

loop_
_atom_site_aniso_label
_atom_site_aniso_U_11
_atom_site_aniso_U_22
_atom_site_aniso_U_33
_atom_site_aniso_U_23
_atom_site_aniso_U_13
_atom_site_aniso_U_12
O1 0.0242(19) 0.026(2) 0.020(2) 0.0061(15) -0.0014(15) -0.0003(15)
O2 0.0246(19) 0.037(2) 0.023(2) 0.0076(18) 0.0019(16) -0.0061(17)
O3 0.0217(18) 0.0255(19) 0.021(2) 0.0062(16) -0.0032(15) -0.0034(15)
O4 0.0205(18) 0.029(2) 0.030(2) 0.0111(16) -0.0024(15) 0.0023(15)
O5 0.0243(19) 0.035(2) 0.021(2) 0.0072(16) 0.0028(15) -0.0037(16)
O6 0.0219(18) 0.0245(19) 0.029(2) 0.0075(16) -0.0048(15) -0.0001(15)
O7 0.0262(18) 0.033(2) 0.019(2) 0.0078(15) -0.0018(14) -0.0071(15)
O8 0.0217(18) 0.0228(19) 0.026(2) 0.0071(15) -0.0001(15) 0.0000(14)
O9 0.029(2) 0.043(2) 0.023(2) 0.0101(18) -0.0052(16) -0.0177(17)
O10 0.0247(18) 0.030(2) 0.019(2) 0.0045(16) 0.0023(15) -0.0063(16)
O11 0.0251(19) 0.030(2) 0.022(2) 0.0098(16) -0.0013(15) -0.0055(15)
O12 0.0221(18) 0.039(2) 0.0218(19) 0.0089(16) 0.0012(14) -0.0075(15)
O13 0.0256(19) 0.0313(19) 0.027(2) 0.0096(17) -0.0041(16) -0.0030(16)
O14 0.030(2) 0.028(2) 0.038(3) 0.0085(18) -0.0041(18) -0.0027(16)
O15 0.032(2) 0.037(2) 0.021(2) 0.0064(17) 0.0026(16) -0.0104(17)
O16 0.0234(19) 0.031(2) 0.035(2) 0.0108(18) 0.0013(17) 0.0012(15)
O17 0.026(2) 0.036(2) 0.020(2) 0.0080(17) -0.0010(16) -0.0089(17)
O18 0.030(2) 0.045(2) 0.026(2) 0.0124(18) 0.0051(16) -0.0080(17)
O19 0.039(2) 0.034(2) 0.035(2) 0.0088(18) -0.0046(19) -0.0069(18)
O1A 0.032(2) 0.062(3) 0.038(3) 0.021(2) -0.0143(19) -0.013(2)
C2 0.024(3) 0.026(3) 0.019(3) 0.008(2) 0.005(2) 0.000(2)
C3 0.020(3) 0.024(3) 0.020(3) 0.006(2) 0.002(2) 0.004(2)
C4 0.020(3) 0.027(3) 0.014(3) 0.003(2) 0.005(2) 0.000(2)
C5 0.021(3) 0.027(3) 0.018(3) 0.003(2) 0.001(2) 0.002(2)
C6 0.021(2) 0.024(3) 0.018(3) 0.006(2) 0.003(2) 0.005(2)
C7 0.019(2) 0.027(2) 0.027(3) 0.007(2) 0.003(2) 0.000(2)
C8 0.021(2) 0.025(3) 0.026(3) 0.006(2) 0.002(2) 0.002(2)
C9 0.022(3) 0.029(3) 0.022(3) 0.006(2) 0.002(2) -0.004(2)
C10 0.019(2) 0.030(3) 0.018(3) 0.009(2) 0.002(2) -0.001(2)
C11 0.021(3) 0.029(3) 0.018(3) 0.002(2) 0.000(2) -0.003(2)
C12 0.019(3) 0.032(3) 0.026(3) 0.010(2) 0.004(2) 0.002(2)
C13 0.021(2) 0.036(3) 0.025(3) 0.010(2) 0.000(2) -0.002(2)
C14 0.029(3) 0.038(3) 0.025(3) 0.007(2) 0.008(2) -0.006(2)
C15 0.041(3) 0.032(3) 0.027(3) 0.007(2) 0.010(3) -0.011(3)
C16 0.034(3) 0.047(4) 0.039(4) 0.011(3) 0.007(3) -0.009(3)
C17 0.033(3) 0.046(4) 0.028(3) 0.010(3) 0.001(3) -0.010(3)

loop_
_atom_type_symbol
_atom_type_description
_atom_type_scat_dispersion_real
_atom_type_scat_dispersion_imag
_atom_type_scat_source
C C 0.0181 0.0091 'International Tables Vol C Tables 4.2.6.8 and 6.1.1.4'
H H 0.0000 0.0000 'International Tables Vol C Tables 4.2.6.8 and 6.1.1.4'
O O 0.0492 0.0322 'International Tables Vol C Tables 4.2.6.8 and 6.1.1.4'

loop_
_geom_angle_atom_site_label_1
_geom_angle_atom_site_label_2
_geom_angle_atom_site_label_3
_geom_angle
C3 O2 H2 122(8)
C4 O3 H3 109.5
C10 O4 H4 109.5
C6 O6 H6 109.5
C14 O9 H9A 109.5
C7 O11 H11 109.5
C9 O12 H12 109.5
C2 O14 H14 109.5
C8 O16 H16 109.5
C5 O17 H17 109.5
C16 O18 H18 109.5
C15 O1A H1A 109.5
O13 C2 O14 124.1(5)
O13 C2 C13 122.1(5)
O14 C2 C13 113.8(5)
O2 C3 C12 114.2(4)
O5 C3 O2 123.6(5)
O5 C3 C12 122.2(5)
O3 C4 C10 112.8(5)
O8 C4 O3 125.2(5)
O8 C4 C10 122.0(5)
O10 C5 O17 124.2(5)
O10 C5 C11 123.3(5)
O17 C5 C11 112.5(4)
O1 C6 O6 125.2(5)
O1 C6 C8 121.4(5)
O6 C6 C8 113.4(5)
O7 C7 O11 125.4(5)
O7 C7 C9 121.0(5)
O11 C7 C9 113.6(5)
O16 C8 C6 111.4(4)
O16 C8 H8 108.5
O16 C8 C12 110.6(5)
C6 C8 H8 108.5
C6 C8 C12 109.4(4)
C12 C8 H8 108.5
O12 C9 C7 110.5(4)
O12 C9 H9 109.2
O12 C9 C13 111.1(4)
C7 C9 H9 109.2
C7 C9 C13 107.6(4)
C13 C9 H9 109.2
O4 C10 C4 111.5(4)
O4 C10 H10 108.1
O4 C10 C11 112.1(4)
C4 C10 H10 108.1
C4 C10 C11 108.8(4)
C11 C10 H10 108.1
C5 C11 C10 109.8(4)
C5 C11 H11A 109.7
C5 C11 H11B 109.7
C10 C11 H11A 109.7
C10 C11 H11B 109.7
H11A C11 H11B 108.2
C3 C12 C8 111.0(4)
C3 C12 H12A 109.4
C3 C12 H12B 109.4
C8 C12 H12A 109.4
C8 C12 H12B 109.4
H12A C12 H12B 108.0
C2 C13 C9 109.6(4)
C2 C13 H13A 109.8
C2 C13 H13B 109.8
C9 C13 H13A 109.8
C9 C13 H13B 109.8
H13A C13 H13B 108.2
O9 C14 C16 115.0(5)
O15 C14 O9 124.8(5)
O15 C14 C16 120.2(5)
O19 C15 O1A 124.4(6)
O19 C15 C17 120.5(6)
O1A C15 C17 115.1(6)
O18 C16 C14 109.4(5)
O18 C16 H16A 108.4
O18 C16 C17 108.0(5)
C14 C16 H16A 108.4
C17 C16 C14 114.2(5)
C17 C16 H16A 108.4
C15 C17 H17A 108.6
C15 C17 H17B 108.6
C16 C17 C15 114.5(5)
C16 C17 H17A 108.6
C16 C17 H17B 108.6
H17A C17 H17B 107.6

loop_
_geom_bond_atom_site_label_1
_geom_bond_atom_site_label_2
_geom_bond_distance
O1 C6 1.231(7)
O2 C3 1.296(7)
O2 H2 0.81(3)
O3 H3 0.8400
O3 C4 1.315(7)
O4 H4 0.8400
O4 C10 1.405(7)
O5 C3 1.233(7)
O6 H6 0.8400
O6 C6 1.307(7)
O7 C7 1.225(7)
O8 C4 1.222(7)
O9 H9A 0.8400
O9 C14 1.320(7)
O10 C5 1.218(7)
O11 H11 0.8400
O11 C7 1.301(7)
O12 H12 0.8400
O12 C9 1.411(7)
O13 C2 1.227(7)
O14 H14 0.8400
O14 C2 1.304(7)
O15 C14 1.208(8)
O16 H16 0.8400
O16 C8 1.408(7)
O17 H17 0.8400
O17 C5 1.312(7)
O18 H18 0.8400
O18 C16 1.432(7)
O19 C15 1.176(8)
O1A H1A 0.8400
O1A C15 1.321(8)
C2 C13 1.504(7)
C3 C12 1.501(7)
C4 C10 1.521(7)
C5 C11 1.512(7)
C6 C8 1.510(7)
C7 C9 1.520(7)
C8 H8 1.0000
C8 C12 1.529(8)
C9 H9 1.0000
C9 C13 1.534(7)
C10 H10 1.0000
C10 C11 1.534(7)
C11 H11A 0.9900
C11 H11B 0.9900
C12 H12A 0.9900
C12 H12B 0.9900
C13 H13A 0.9900
C13 H13B 0.9900
C14 C16 1.515(8)
C15 C17 1.517(8)
C16 H16A 1.0000
C16 C17 1.455(9)
C17 H17A 0.9900
C17 H17B 0.9900

loop_
_geom_torsion_atom_site_label_1
_geom_torsion_atom_site_label_2
_geom_torsion_atom_site_label_3
_geom_torsion_atom_site_label_4
_geom_torsion
O1 C6 C8 O16 17.7(7)
O1 C6 C8 C12 -104.8(6)
O2 C3 C12 C8 -130.3(5)
O3 C4 C10 O4 163.8(4)
O3 C4 C10 C11 -72.1(6)
O4 C10 C11 C5 -57.4(6)
O5 C3 C12 C8 49.2(8)
O6 C6 C8 O16 -163.7(4)
O6 C6 C8 C12 73.8(6)
O7 C7 C9 O12 -14.4(7)
O7 C7 C9 C13 107.1(6)
O8 C4 C10 O4 -16.2(7)
O8 C4 C10 C11 107.9(6)
O9 C14 C16 O18 -142.1(6)
O9 C14 C16 C17 -20.9(8)
O10 C5 C11 C10 -50.9(8)
O11 C7 C9 O12 165.4(4)
O11 C7 C9 C13 -73.1(6)
O12 C9 C13 C2 -56.6(6)
O13 C2 C13 C9 -56.8(6)
O14 C2 C13 C9 123.3(5)
O15 C14 C16 O18 41.7(8)
O15 C14 C16 C17 162.9(6)
O16 C8 C12 C3 57.8(6)
O17 C5 C11 C10 130.2(5)
O18 C16 C17 C15 -55.8(7)
O19 C15 C17 C16 141.2(6)
O1A C15 C17 C16 -39.9(8)
C4 C10 C11 C5 178.9(5)
C6 C8 C12 C3 -179.2(5)
C7 C9 C13 C2 -177.7(5)
C14 C16 C17 C15 -177.8(5)
